data_7227223
loop_
_publ_author_name
'Khamrang, Themmila'
'Kartikeyan, Radhakrishnan'
'Velusamy, Marappan'
'Rajendiran, Venugopal'
'R, Dhivya'
'Perumalsamy, Balaji'
'M. A., Akbarsha'
'Palaniandavar, Mallayan'

_publ_section_title
;
 Synthesis, Structures, and DNA and Protein Binding of
 Ruthenium(II)-p-Cymene Complexes of Substituted
 Pyridylimidazo[1,5-a]pyridine: Enhanced Cytotoxicity of Complexes of
 Ligands Appended with Carbazole Moiety
;
_journal_name_full 'RSC Adv.'
_journal_paper_doi 10.1039/C6RA23663D
_journal_year 2016
_chemical_formula_sum 'C30 H32 B Cl F4 N4 Ru'
_chemical_formula_weight 671.92
_chemical_name_systematic
;
 ?
;
_space_group_crystal_system monoclinic
_space_group_IT_number 14
_space_group_name_Hall '-P 2ybc'
_space_group_name_H-M_alt 'P 1 21/c 1'
_symmetry_space_group_name_Hall '-P 2ybc'
_symmetry_space_group_name_H-M 'P 1 21/c 1'
_atom_sites_solution_hydrogens geom
_audit_creation_method SHELXL-2013
_audit_update_record
;
2016-06-08 deposited with the CCDC.
2016-11-28 downloaded from the CCDC.
;
_cell_angle_alpha 90
_cell_angle_beta 106.237(4)
_cell_angle_gamma 90
_cell_formula_units_Z 4
_cell_length_a 15.9526(5)
_cell_length_b 7.7424(3)
_cell_length_c 24.6748(10)
_cell_measurement_reflns_used 5450
_cell_measurement_temperature 293(2)
_cell_measurement_theta_max 28.636
_cell_measurement_theta_min 3.323
_cell_volume 2926.1(2)
_computing_structure_refinement 'SHELXL-2013 (Sheldrick, 2013)'
_diffrn_ambient_temperature 293(2)
_diffrn_measured_fraction_theta_full 0.998
_diffrn_measured_fraction_theta_max 0.893
_diffrn_measurement_device_type EOS,Gemini
_diffrn_radiation_type MoK\a
_diffrn_radiation_wavelength 0.71073
_diffrn_reflns_av_R_equivalents 0.0252
_diffrn_reflns_av_unetI/netI 0.0361
_diffrn_reflns_Laue_measured_fraction_full 0.998
_diffrn_reflns_Laue_measured_fraction_max 0.893
_diffrn_reflns_limit_h_max 21
_diffrn_reflns_limit_h_min -18
_diffrn_reflns_limit_k_max 10
_diffrn_reflns_limit_k_min -10
_diffrn_reflns_limit_l_max 31
_diffrn_reflns_limit_l_min -31
_diffrn_reflns_number 15161
_diffrn_reflns_point_group_measured_fraction_full 0.998
_diffrn_reflns_point_group_measured_fraction_max 0.893
_diffrn_reflns_theta_full 25.242
_diffrn_reflns_theta_max 28.636
_diffrn_reflns_theta_min 3.323
_exptl_absorpt_coefficient_mu 0.680
_exptl_crystal_colour yellow
_exptl_crystal_density_diffrn 1.525
_exptl_crystal_description plate
_exptl_crystal_F_000 1368
_exptl_crystal_size_max 0.47
_exptl_crystal_size_mid 0.11
_exptl_crystal_size_min 0.10
_refine_diff_density_max 0.701
_refine_diff_density_min -0.535
_refine_diff_density_rms 0.067
_refine_ls_extinction_method none
_refine_ls_goodness_of_fit_ref 1.092
_refine_ls_hydrogen_treatment constr
_refine_ls_matrix_type full
_refine_ls_number_parameters 370
_refine_ls_number_reflns 6712
_refine_ls_number_restraints 0
_refine_ls_restrained_S_all 1.092
_refine_ls_R_factor_all 0.0564
_refine_ls_R_factor_gt 0.0426
_refine_ls_shift/su_max 0.000
_refine_ls_shift/su_mean 0.000
_refine_ls_structure_factor_coef Fsqd
_refine_ls_weighting_details 'w=1/[\s^2^(Fo^2^)+(0.0394P)^2^+1.9795P] where P=(Fo^2^+2Fc^2^)/3'
_refine_ls_weighting_scheme calc
_refine_ls_wR_factor_gt 0.0932
_refine_ls_wR_factor_ref 0.1013
_reflns_Friedel_coverage 0.000
_reflns_number_gt 5450
_reflns_number_total 6712
_reflns_threshold_expression 'I > 2\s(I)'
_cod_data_source_file c6ra23663d2.cif
_cod_data_source_block shelx
_cod_database_code 7227223
_shelx_space_group_comment
;
The symmetry employed for this shelxl refinement is uniquely defined
by the following loop, which should always be used as a source of
symmetry information in preference to the above space-group names.
They are only intended as comments.
;
_shelxl_version_number 2013-4

loop_
_space_group_symop_operation_xyz
'x, y, z'
'-x, y+1/2, -z+1/2'
'-x, -y, -z'
'x, -y-1/2, z-1/2'

loop_
_atom_site_label
_atom_site_type_symbol
_atom_site_fract_x
_atom_site_fract_y
_atom_site_fract_z
_atom_site_U_iso_or_equiv
_atom_site_adp_type
_atom_site_occupancy
_atom_site_site_symmetry_order
_atom_site_calc_flag
_atom_site_refinement_flags_posn
_atom_site_refinement_flags_adp
N2 N 0.23653(15) -0.0267(3) 0.14672(11) 0.0380(6) Uani 1 1 d . .
N1 N 0.17917(15) -0.0736(3) 0.23522(11) 0.0405(6) Uani 1 1 d . .
N3 N 0.18683(17) -0.0876(4) 0.05625(11) 0.0467(6) Uani 1 1 d . .
C22 C 0.25754(19) -0.0235(4) 0.09812(14) 0.0416(7) Uani 1 1 d . .
C23 C 0.34017(19) 0.0295(4) 0.08922(14) 0.0445(7) Uani 1 1 d . .
C28 C 0.4195(2) -0.0261(4) 0.12604(14) 0.0458(7) Uani 1 1 d . .
H14 H 0.4188 -0.0992 0.1558 0.055 Uiso 1 1 calc R U
C17 C 0.12056(19) -0.1324(4) 0.08054(14) 0.0449(7) Uani 1 1 d . .
C24 C 0.3448(2) 0.1384(5) 0.04540(14) 0.0509(8) Uani 1 1 d . .
H18 H 0.2933 0.1780 0.0205 0.061 Uiso 1 1 calc R U
C11 C 0.1604(2) -0.1084(5) 0.28361(16) 0.0549(9) Uani 1 1 d . .
H1 H 0.2002 -0.0764 0.3175 0.066 Uiso 1 1 calc R U
C15 C 0.12226(18) -0.1243(4) 0.18559(13) 0.0407(7) Uani 1 1 d . .
C21 C 0.1797(3) -0.1172(6) -0.00012(16) 0.0684(11) Uani 1 1 d . .
H11 H 0.2247 -0.0876 -0.0156 0.082 Uiso 1 1 calc R U
C16 C 0.15342(17) -0.0953(4) 0.13733(13) 0.0395(7) Uani 1 1 d . .
N4 N 0.58133(18) 0.1876(4) 0.06780(13) 0.0556(7) Uani 1 1 d . .
C27 C 0.4981(2) 0.0253(4) 0.11898(14) 0.0470(8) Uani 1 1 d . .
H15 H 0.5494 -0.0128 0.1444 0.056 Uiso 1 1 calc R U
C1 C 0.4039(2) 0.1447(4) 0.30164(15) 0.0501(8) Uani 1 1 d . .
C26 C 0.5033(2) 0.1340(4) 0.07435(14) 0.0456(7) Uani 1 1 d . .
C4 C 0.2767(2) 0.3318(4) 0.21559(16) 0.0493(8) Uani 1 1 d . .
C2 C 0.3246(2) 0.1974(4) 0.30975(15) 0.0536(9) Uani 1 1 d . .
H25 H 0.3071 0.1492 0.3417 0.064 Uiso 1 1 calc R U
C25 C 0.4227(2) 0.1895(5) 0.03760(15) 0.0534(9) Uani 1 1 d . .
H17 H 0.4228 0.2620 0.0076 0.064 Uiso 1 1 calc R U
C5 C 0.3582(2) 0.2776(4) 0.20770(15) 0.0474(8) Uani 1 1 d . .
H22 H 0.3660 0.2842 0.1697 0.057 Uiso 1 1 calc R U
C6 C 0.41964(19) 0.1857(4) 0.24932(15) 0.0486(8) Uani 1 1 d . .
H21 H 0.4689 0.1310 0.2396 0.058 Uiso 1 1 calc R U
C18 C 0.0431(2) -0.2066(5) 0.04501(16) 0.0602(10) Uani 1 1 d . .
H8 H -0.0030 -0.2351 0.0595 0.072 Uiso 1 1 calc R U
C7 C 0.4686(3) 0.0414(5) 0.34560(17) 0.0728(12) Uani 1 1 d . .
H27A H 0.5189 0.0173 0.3327 0.109 Uiso 1 1 calc R U
H27B H 0.4422 -0.0653 0.3520 0.109 Uiso 1 1 calc R U
H27C H 0.4860 0.1060 0.3801 0.109 Uiso 1 1 calc R U
C3 C 0.2619(2) 0.2867(4) 0.26760(16) 0.0540(9) Uani 1 1 d . .
H24 H 0.2028 0.2996 0.2717 0.065 Uiso 1 1 calc R U
C9 C 0.2091(2) 0.4343(5) 0.17086(19) 0.0684(12) Uani 1 1 d . .
H29 H 0.2086 0.5503 0.1867 0.082 Uiso 1 1 calc R U
C14 C 0.0438(2) -0.2028(5) 0.18519(17) 0.0577(9) Uani 1 1 d . .
H4 H 0.0039 -0.2324 0.1512 0.069 Uiso 1 1 calc R U
C12 C 0.0848(3) -0.1895(6) 0.28515(18) 0.0697(11) Uani 1 1 d . .
H2 H 0.0735 -0.2125 0.3194 0.084 Uiso 1 1 calc R U
C13 C 0.0258(3) -0.2362(6) 0.23510(19) 0.0739(12) Uani 1 1 d . .
H3 H -0.0261 -0.2904 0.2352 0.089 Uiso 1 1 calc R U
C30 C 0.5854(3) 0.2839(5) 0.01848(18) 0.0674(11) Uani 1 1 d . .
H20A H 0.6452 0.3104 0.0210 0.101 Uiso 1 1 calc R U
H20B H 0.5529 0.3892 0.0164 0.101 Uiso 1 1 calc R U
H20C H 0.5609 0.2160 -0.0147 0.101 Uiso 1 1 calc R U
C29 C 0.6629(2) 0.1220(6) 0.10415(17) 0.0719(11) Uani 1 1 d . .
H19A H 0.7108 0.1732 0.0936 0.108 Uiso 1 1 calc R U
H19B H 0.6647 -0.0012 0.1002 0.108 Uiso 1 1 calc R U
H19C H 0.6670 0.1505 0.1427 0.108 Uiso 1 1 calc R U
C19 C 0.0369(3) -0.2352(6) -0.00941(19) 0.0827(14) Uani 1 1 d . .
H9 H -0.0134 -0.2854 -0.0326 0.099 Uiso 1 1 calc R U
C20 C 0.1055(3) -0.1904(7) -0.03201(18) 0.0877(15) Uani 1 1 d . .
H10 H 0.0997 -0.2117 -0.0700 0.105 Uiso 1 1 calc R U
C8 C 0.1170(3) 0.3645(6) 0.1614(2) 0.105(2) Uani 1 1 d . .
H30A H 0.1048 0.3511 0.1972 0.157 Uiso 1 1 calc R U
H30B H 0.1122 0.2546 0.1428 0.157 Uiso 1 1 calc R U
H30C H 0.0759 0.4439 0.1384 0.157 Uiso 1 1 calc R U
C10 C 0.2323(4) 0.4587(7) 0.1168(2) 0.110(2) Uani 1 1 d . .
H28A H 0.1872 0.5239 0.0910 0.165 Uiso 1 1 calc R U
H28B H 0.2379 0.3480 0.1007 0.165 Uiso 1 1 calc R U
H28C H 0.2866 0.5199 0.1241 0.165 Uiso 1 1 calc R U
F1 F 0.1052(2) 0.0416(4) 0.39228(14) 0.1185(11) Uani 1 1 d . .
B1 B 0.1761(3) 0.1417(8) 0.4168(2) 0.0773(15) Uani 1 1 d . .
F4 F 0.2515(2) 0.0657(7) 0.42361(15) 0.169(2) Uani 1 1 d . .
F3 F 0.1628(2) 0.1956(6) 0.46549(16) 0.1609(19) Uani 1 1 d . .
F2 F 0.1707(2) 0.2711(6) 0.3797(2) 0.190(2) Uani 1 1 d . .
Ru1 Ru 0.29443(2) 0.04965(3) 0.23022(2) 0.03557(9) Uani 1 1 d . .
Cl1 Cl 0.35553(5) -0.23633(10) 0.24450(4) 0.0477(2) Uani 1 1 d . .

loop_
_atom_site_aniso_label
_atom_site_aniso_U_11
_atom_site_aniso_U_22
_atom_site_aniso_U_33
_atom_site_aniso_U_23
_atom_site_aniso_U_13
_atom_site_aniso_U_12
N2 0.0296(11) 0.0352(13) 0.0448(14) -0.0038(11) 0.0033(10) 0.0007(10)
N1 0.0298(11) 0.0375(14) 0.0525(15) -0.0061(12) 0.0086(11) -0.0030(10)
N3 0.0462(14) 0.0455(16) 0.0430(15) -0.0074(12) 0.0035(12) 0.0031(12)
C22 0.0364(15) 0.0373(16) 0.0467(17) -0.0008(14) 0.0044(13) 0.0044(13)
C23 0.0381(15) 0.0463(18) 0.0479(18) -0.0007(15) 0.0100(13) 0.0050(14)
C28 0.0454(17) 0.0453(18) 0.0472(18) 0.0069(15) 0.0136(14) 0.0085(14)
C17 0.0395(16) 0.0375(17) 0.0519(19) -0.0047(15) 0.0031(14) 0.0015(14)
C24 0.0456(18) 0.056(2) 0.0475(19) 0.0089(16) 0.0062(14) 0.0093(16)
C11 0.0445(18) 0.065(2) 0.055(2) -0.0104(18) 0.0130(15) -0.0134(17)
C15 0.0308(14) 0.0352(15) 0.0534(18) -0.0099(14) 0.0076(13) -0.0026(12)
C21 0.069(2) 0.083(3) 0.050(2) -0.015(2) 0.0125(19) -0.003(2)
C16 0.0275(13) 0.0306(15) 0.0543(18) -0.0071(13) 0.0014(12) -0.0011(11)
N4 0.0491(16) 0.0617(19) 0.0592(18) 0.0074(15) 0.0204(14) -0.0019(14)
C27 0.0382(16) 0.052(2) 0.0491(18) 0.0046(15) 0.0094(14) 0.0099(14)
C1 0.0413(17) 0.0436(18) 0.055(2) -0.0054(16) -0.0039(15) -0.0120(15)
C26 0.0481(17) 0.0424(18) 0.0485(18) 0.0005(15) 0.0168(14) 0.0025(15)
C4 0.0398(16) 0.0301(16) 0.068(2) -0.0093(15) -0.0023(15) -0.0035(13)
C2 0.056(2) 0.048(2) 0.053(2) -0.0148(16) 0.0095(16) -0.0168(16)
C25 0.056(2) 0.052(2) 0.051(2) 0.0125(16) 0.0140(16) 0.0053(16)
C5 0.0434(17) 0.0377(17) 0.057(2) -0.0018(15) 0.0082(15) -0.0105(14)
C6 0.0281(14) 0.0401(17) 0.072(2) -0.0038(16) 0.0042(14) -0.0075(13)
C18 0.0482(19) 0.058(2) 0.062(2) -0.0085(18) -0.0061(17) -0.0087(17)
C7 0.065(2) 0.061(2) 0.068(3) 0.002(2) -0.021(2) -0.009(2)
C3 0.0413(17) 0.0428(19) 0.077(3) -0.0228(18) 0.0156(17) -0.0091(15)
C9 0.063(2) 0.0366(18) 0.087(3) -0.0085(19) -0.009(2) 0.0112(17)
C14 0.0362(16) 0.064(2) 0.070(2) -0.0199(19) 0.0101(16) -0.0179(16)
C12 0.064(2) 0.085(3) 0.066(2) -0.010(2) 0.029(2) -0.027(2)
C13 0.052(2) 0.084(3) 0.092(3) -0.023(3) 0.032(2) -0.032(2)
C30 0.064(2) 0.064(2) 0.079(3) 0.011(2) 0.030(2) -0.004(2)
C29 0.047(2) 0.102(3) 0.069(3) 0.004(2) 0.0193(18) -0.005(2)
C19 0.076(3) 0.089(3) 0.066(3) -0.020(2) -0.009(2) -0.020(3)
C20 0.096(3) 0.105(4) 0.050(2) -0.024(2) 0.001(2) -0.012(3)
C8 0.057(2) 0.071(3) 0.148(5) -0.007(3) -0.032(3) 0.011(2)
C10 0.144(5) 0.096(4) 0.077(3) 0.023(3) 0.012(3) 0.064(4)
F1 0.121(2) 0.105(2) 0.106(2) -0.0238(18) -0.0091(19) -0.012(2)
B1 0.061(3) 0.093(4) 0.068(3) -0.016(3) 0.002(2) 0.011(3)
F4 0.112(2) 0.293(6) 0.103(2) 0.025(3) 0.029(2) 0.128(3)
F3 0.082(2) 0.262(5) 0.143(3) -0.120(3) 0.039(2) -0.031(3)
F2 0.102(3) 0.160(4) 0.313(6) 0.107(4) 0.067(3) 0.024(3)
Ru1 0.02579(12) 0.03235(14) 0.04481(15) -0.00391(10) 0.00369(9) -0.00351(9)
Cl1 0.0400(4) 0.0376(4) 0.0610(5) 0.0013(4) 0.0068(3) 0.0024(3)

loop_
_atom_type_symbol
_atom_type_description
_atom_type_scat_dispersion_real
_atom_type_scat_dispersion_imag
_atom_type_scat_source
C C 0.0033 0.0016 'International Tables Vol C Tables 4.2.6.8 and 6.1.1.4'
H H 0.0000 0.0000 'International Tables Vol C Tables 4.2.6.8 and 6.1.1.4'
B B 0.0013 0.0007 'International Tables Vol C Tables 4.2.6.8 and 6.1.1.4'
N N 0.0061 0.0033 'International Tables Vol C Tables 4.2.6.8 and 6.1.1.4'
F F 0.0171 0.0103 'International Tables Vol C Tables 4.2.6.8 and 6.1.1.4'
Cl Cl 0.1484 0.1585 'International Tables Vol C Tables 4.2.6.8 and 6.1.1.4'
Ru Ru -1.2594 0.8363 'International Tables Vol C Tables 4.2.6.8 and 6.1.1.4'

loop_
_geom_angle_atom_site_label_1
_geom_angle_atom_site_label_2
_geom_angle_atom_site_label_3
_geom_angle
C22 N2 C16 109.0(2)
C22 N2 Ru1 136.7(2)
C16 N2 Ru1 114.3(2)
C11 N1 C15 119.0(3)
C11 N1 Ru1 124.1(2)
C15 N1 Ru1 116.8(2)
C21 N3 C22 128.9(3)
C21 N3 C17 122.1(3)
C22 N3 C17 108.9(3)
N2 C22 N3 107.8(3)
N2 C22 C23 127.4(3)
N3 C22 C23 124.7(3)
C24 C23 C28 117.0(3)
C24 C23 C22 122.5(3)
C28 C23 C22 120.5(3)
C27 C28 C23 121.3(3)
C16 C17 N3 105.4(3)
C16 C17 C18 136.7(3)
N3 C17 C18 117.9(3)
C25 C24 C23 122.2(3)
N1 C11 C12 122.4(3)
N1 C15 C14 120.3(3)
N1 C15 C16 113.8(3)
C14 C15 C16 125.8(3)
C20 C21 N3 117.9(4)
C17 C16 N2 108.9(3)
C17 C16 C15 133.6(3)
N2 C16 C15 117.4(3)
C26 N4 C30 121.0(3)
C26 N4 C29 120.7(3)
C30 N4 C29 117.3(3)
C28 C27 C26 121.9(3)
C2 C1 C6 117.6(3)
C2 C1 C7 121.3(4)
C6 C1 C7 121.0(3)
C2 C1 Ru1 70.67(18)
C6 C1 Ru1 69.73(17)
C7 C1 Ru1 128.5(2)
N4 C26 C27 122.0(3)
N4 C26 C25 121.8(3)
C27 C26 C25 116.1(3)
C3 C4 C5 116.2(3)
C3 C4 C9 121.3(3)
C5 C4 C9 122.5(4)
C3 C4 Ru1 69.84(19)
C5 C4 Ru1 69.75(18)
C9 C4 Ru1 131.3(2)
C1 C2 C3 121.6(4)
C1 C2 Ru1 72.66(19)
C3 C2 Ru1 70.38(19)
C24 C25 C26 121.3(3)
C6 C5 C4 121.8(3)
C6 C5 Ru1 71.53(18)
C4 C5 Ru1 72.36(19)
C5 C6 C1 121.0(3)
C5 C6 Ru1 71.15(17)
C1 C6 Ru1 72.85(17)
C19 C18 C17 119.6(4)
C2 C3 C4 121.9(3)
C2 C3 Ru1 72.2(2)
C4 C3 Ru1 72.74(19)
C10 C9 C8 112.2(4)
C10 C9 C4 114.2(4)
C8 C9 C4 112.4(4)
C13 C14 C15 119.5(3)
C11 C12 C13 118.8(4)
C14 C13 C12 119.8(3)
C18 C19 C20 120.7(4)
C21 C20 C19 121.8(4)
F4 B1 F3 113.3(4)
F4 B1 F2 107.7(5)
F3 B1 F2 112.4(6)
F4 B1 F1 114.8(5)
F3 B1 F1 104.8(5)
F2 B1 F1 103.5(4)
N2 Ru1 N1 77.15(10)
N2 Ru1 C3 124.20(12)
N1 Ru1 C3 92.37(11)
N2 Ru1 C5 94.96(11)
N1 Ru1 C5 148.99(11)
C3 Ru1 C5 67.08(14)
N2 Ru1 C6 118.20(12)
N1 Ru1 C6 164.65(12)
C3 Ru1 C6 79.34(13)
C5 Ru1 C6 37.33(12)
N2 Ru1 C2 161.56(12)
N1 Ru1 C2 99.19(12)
C3 Ru1 C2 37.41(13)
C5 Ru1 C2 78.81(13)
C6 Ru1 C2 66.42(13)
N2 Ru1 C4 96.71(11)
N1 Ru1 C4 112.44(11)
C3 Ru1 C4 37.42(13)
C5 Ru1 C4 37.89(12)
C6 Ru1 C4 68.21(11)
C2 Ru1 C4 67.69(13)
N2 Ru1 C1 154.58(12)
N1 Ru1 C1 127.35(12)
C3 Ru1 C1 67.33(13)
C5 Ru1 C1 67.49(13)
C6 Ru1 C1 37.42(13)
C2 Ru1 C1 36.67(13)
C4 Ru1 C1 80.78(12)
N2 Ru1 Cl1 86.18(7)
N1 Ru1 Cl1 84.20(7)
C3 Ru1 Cl1 147.93(11)
C5 Ru1 Cl1 125.63(9)
C6 Ru1 Cl1 95.93(9)
C2 Ru1 Cl1 111.62(10)
C4 Ru1 Cl1 163.34(9)
C1 Ru1 Cl1 89.57(9)

loop_
_geom_bond_atom_site_label_1
_geom_bond_atom_site_label_2
_geom_bond_distance
N2 C22 1.333(4)
N2 C16 1.386(4)
N2 Ru1 2.094(2)
N1 C11 1.337(4)
N1 C15 1.362(4)
N1 Ru1 2.105(2)
N3 C21 1.383(4)
N3 C22 1.391(4)
N3 C17 1.397(4)
C22 C23 1.455(4)
C23 C24 1.390(5)
C23 C28 1.404(4)
C28 C27 1.372(4)
C17 C16 1.382(4)
C17 C18 1.421(4)
C24 C25 1.367(5)
C11 C12 1.370(5)
C15 C14 1.388(4)
C15 C16 1.431(4)
C21 C20 1.349(6)
N4 C26 1.364(4)
N4 C30 1.444(5)
N4 C29 1.450(5)
C27 C26 1.407(5)
C1 C2 1.395(5)
C1 C6 1.418(5)
C1 C7 1.502(5)
C1 Ru1 2.231(3)
C26 C25 1.417(4)
C4 C3 1.412(5)
C4 C5 1.430(5)
C4 C9 1.531(5)
C4 Ru1 2.219(3)
C2 C3 1.407(5)
C2 Ru1 2.205(3)
C5 C6 1.400(4)
C5 Ru1 2.185(3)
C6 Ru1 2.190(3)
C18 C19 1.337(6)
C3 Ru1 2.181(3)
C9 C10 1.492(7)
C9 C8 1.521(6)
C14 C13 1.365(5)
C12 C13 1.375(5)
C19 C20 1.404(6)
F1 B1 1.365(6)
B1 F4 1.308(6)
B1 F3 1.343(6)
B1 F2 1.343(7)
Ru1 Cl1 2.4052(8)
